data_4033884
loop_
_publ_author_name
'Tanaka, Kenta'
'Omata, Daichi'
'Asada, Yosuke'
'Hoshino, Yujiro'
'Honda, Kiyoshi'

_publ_section_title
;
 Organophotoredox-Catalyzed Intermolecular Oxa-[4+2] Cycloaddition
 Reactions.
;
_journal_issue 17
_journal_name_full 'The Journal of organic chemistry'
_journal_page_first 10669
_journal_page_last 10678
_journal_paper_doi 10.1021/acs.joc.9b01156
_journal_volume 84
_journal_year 2019
_chemical_absolute_configuration unk
_chemical_formula_moiety 'C24 H22 O5'
_chemical_formula_sum 'C24 H22 O5'
_chemical_formula_weight 390.41
_chemical_name_common (6S*,8R*)-6,8-bis(4-methoxyphenyl)-7,8-dihydro-6H-[1,3]dioxolo[4,5-g]chromene
_chemical_name_systematic (6S*,8R*)-6,8-bis(4-methoxyphenyl)-7,8-dihydro-6H-[1,3]dioxolo[4,5-g]chromene
_space_group_crystal_system orthorhombic
_space_group_IT_number 19
_space_group_name_Hall 'P 2ac 2ab'
_space_group_name_H-M_alt 'P 21 21 21'
_atom_sites_solution_hydrogens mixed
_atom_sites_solution_primary dual
_audit_creation_date 2019-03-13
_audit_creation_method
;
Olex2 1.2
(compiled 2018.05.29 svn.r3508 for OlexSys, GUI svn.r5506)
;
_cell_angle_alpha 90
_cell_angle_beta 90
_cell_angle_gamma 90
_cell_formula_units_Z 4
_cell_length_a 8.57920(10)
_cell_length_b 9.54080(10)
_cell_length_c 23.8992(3)
_cell_measurement_reflns_used 4553
_cell_measurement_temperature 223
_cell_measurement_theta_max 70.7280
_cell_measurement_theta_min 3.6890
_cell_volume 1956.21(4)
_computing_cell_refinement 'CrysAlisPro 1.171.39.20a (Rigaku OD, 2015)'
_computing_data_collection 'CrysAlisPro 1.171.39.20a (Rigaku OD, 2015)'
_computing_data_reduction 'CrysAlisPro 1.171.39.20a (Rigaku OD, 2015)'
_computing_molecular_graphics 'Olex2 (Dolomanov et al., 2009)'
_computing_publication_material 'Olex2 (Dolomanov et al., 2009)'
_computing_structure_refinement 'ShelXL (Sheldrick, 2015)'
_computing_structure_solution 'ShelXT (Sheldrick, 2015)'
_diffrn_ambient_temperature 223
_diffrn_detector 'CCD plate'
_diffrn_measured_fraction_theta_full 1.000
_diffrn_measured_fraction_theta_max 0.985
_diffrn_measurement_details
;
List of Runs (angles in degrees, time in seconds):

  # Type    Start    End  Width  t~exp~   \w     \q     \k     \f   Frames
--------------------------------------------------------------------------
  1  \w    -20.00   5.00   0.50    0.50    --  -20.00 -29.00-131.00   50
  2  \w      8.00  34.00   0.50    0.50    --   24.60  29.00  29.00   52
  3  \w    143.00 169.00   0.50    1.36    --  103.40 -29.00-131.00   52
  4  \w     18.00  44.00   0.50    0.50    --  -20.00  57.00-180.00   52
  5  \w    -65.00  17.00   0.50    0.50    --   24.60 -57.00 150.00  164
  6  \w     28.00  54.00   0.50    0.50    --   24.60 -57.00 150.00   52
  7  \w    -13.00  56.00   0.50    0.50    --   24.60 -57.00  60.00  138
  8  \w    -64.00 -27.00   0.50    0.50    --   24.60 -57.00  60.00   74
  9  \w     14.00  50.00   0.50    1.36    --  103.40 -50.00 120.00   72
 10  \w     26.00 123.00   0.50    1.36    --  103.40 -50.00-150.00  194
 11  \w     68.00 186.00   0.50    1.36    --  103.40  63.00   0.00  236
 12  \w     14.00 112.00   0.50    1.36    --  103.40 -82.00  30.00  196
 13  \w    118.00 143.00   0.50    1.36    --  103.40  50.00-150.00   50
 14  \w     91.00 130.00   0.50    1.36    --  103.40 -63.00  30.00   78
 15  \w     34.00  83.00   0.50    1.36    --  103.40 -63.00  30.00   98
;
_diffrn_measurement_device 'four-circle diffractometer'
_diffrn_measurement_device_type 'XtaLAB Pro: Kappa dual home/near'
_diffrn_measurement_method '\w scans'
_diffrn_orient_matrix_type 'CrysAlisPro convention (1999,Acta A55,543-557)'
_diffrn_orient_matrix_UB_11 -0.1407020000
_diffrn_orient_matrix_UB_12 0.0370235000
_diffrn_orient_matrix_UB_13 -0.0372023000
_diffrn_orient_matrix_UB_21 0.0914218000
_diffrn_orient_matrix_UB_22 -0.0477306000
_diffrn_orient_matrix_UB_23 -0.0521020000
_diffrn_orient_matrix_UB_31 -0.0639131000
_diffrn_orient_matrix_UB_32 -0.1497879000
_diffrn_orient_matrix_UB_33 0.0074311000
_diffrn_radiation_monochromator graphite
_diffrn_radiation_probe x-ray
_diffrn_radiation_type CuK\a
_diffrn_radiation_wavelength 1.54184
_diffrn_reflns_av_R_equivalents 0.0260
_diffrn_reflns_av_unetI/netI 0.0388
_diffrn_reflns_Laue_measured_fraction_full 1.000
_diffrn_reflns_Laue_measured_fraction_max 0.985
_diffrn_reflns_limit_h_max 10
_diffrn_reflns_limit_h_min -10
_diffrn_reflns_limit_k_max 6
_diffrn_reflns_limit_k_min -11
_diffrn_reflns_limit_l_max 28
_diffrn_reflns_limit_l_min -28
_diffrn_reflns_number 6519
_diffrn_reflns_point_group_measured_fraction_full 0.942
_diffrn_reflns_point_group_measured_fraction_max 0.917
_diffrn_reflns_theta_full 67.684
_diffrn_reflns_theta_max 71.206
_diffrn_reflns_theta_min 3.699
_diffrn_source 'fine-focus sealed X-ray tube'
_diffrn_source_type 'Enhance (Cu) X-ray Source'
_exptl_absorpt_coefficient_mu 0.755
_exptl_absorpt_correction_T_max 1.00000
_exptl_absorpt_correction_T_min 0.83919
_exptl_absorpt_correction_type multi-scan
_exptl_absorpt_process_details
;
CrysAlisPro 1.171.39.20a (Rigaku Oxford Diffraction, 2015)
Empirical absorption correction using spherical harmonics,
 implemented in SCALE3 ABSPACK scaling algorithm.
;
_exptl_crystal_colour 'clear light orange'
_exptl_crystal_colour_lustre clear
_exptl_crystal_colour_modifier light
_exptl_crystal_colour_primary orange
_exptl_crystal_density_diffrn 1.326
_exptl_crystal_description plate
_exptl_crystal_F_000 824
_exptl_crystal_size_max 0.2
_exptl_crystal_size_mid 0.2
_exptl_crystal_size_min 0.1
_refine_diff_density_max 0.203
_refine_diff_density_min -0.253
_refine_diff_density_rms 0.040
_refine_ls_abs_structure_details
;
 Flack x determined using 1126 quotients [(I+)-(I-)]/[(I+)+(I-)]
 (Parsons, Flack and Wagner, Acta Cryst. B69 (2013) 249-259).
;
_refine_ls_abs_structure_Flack 0.49(18)
_refine_ls_extinction_coef 0.0005(4)
_refine_ls_extinction_expression Fc^*^=kFc[1+0.001xFc^2^\l^3^/sin(2\q)]^-1/4^
_refine_ls_extinction_method 'SHELXL-2017/1 (Sheldrick 2017)'
_refine_ls_goodness_of_fit_ref 1.047
_refine_ls_hydrogen_treatment mixed
_refine_ls_matrix_type full
_refine_ls_number_parameters 273
_refine_ls_number_reflns 3482
_refine_ls_number_restraints 0
_refine_ls_restrained_S_all 1.047
_refine_ls_R_factor_all 0.0522
_refine_ls_R_factor_gt 0.0492
_refine_ls_shift/su_max 0.000
_refine_ls_shift/su_mean 0.000
_refine_ls_structure_factor_coef Fsqd
_refine_ls_weighting_details 'w=1/[\s^2^(Fo^2^)+(0.0940P)^2^+0.0400P] where P=(Fo^2^+2Fc^2^)/3'
_refine_ls_weighting_scheme calc
_refine_ls_wR_factor_gt 0.1355
_refine_ls_wR_factor_ref 0.1388
_reflns_Friedel_coverage 0.613
_reflns_Friedel_fraction_full 0.862
_reflns_Friedel_fraction_max 0.823
_reflns_number_gt 3207
_reflns_number_total 3482
_reflns_threshold_expression 'I > 2\s(I)'
_cod_data_source_file jo9b01156_si_001.cif
_cod_data_source_block exp_166
_cod_database_code 4033884
_shelx_shelxl_version_number 2017/1
_publ_section_exptl
;
Any special experimental details
;
_shelx_space_group_comment
;
The symmetry employed for this shelxl refinement is uniquely defined
by the following loop, which should always be used as a source of
symmetry information in preference to the above space-group names.
They are only intended as comments.
;
_diffrn_oxdiff_ac3_digest_frames
;
0186d64919481a311a1a928cb2fc09976700036a82d
;
_reflns_odcompleteness_completeness 99.90
_reflns_odcompleteness_iscentric 1
_reflns_odcompleteness_theta 66.97
_olex2_refinement_description
;
1. Fixed Uiso
 At 1.2 times of:
  All C(H) groups, All C(H,H) groups
 At 1.5 times of:
  All C(H,H,H) groups
2.a Ternary CH refined with riding coordinates:
 C00B(H00B), C00M(H00M)
2.b Secondary CH2 refined with riding coordinates:
 C00H(H00a,H00d)
2.c Aromatic/amide H refined with riding coordinates:
 C009(H009), C00C(H00C), C00E(H00E), C00F(H00F), C00I(H00I), C00J(H00J),
 C00L(H00L), C00O(H00O), C00R(H00R), C00S(H00S)
2.d Idealised Me refined as rotating group:
 C00Q(H00k,H00n,H00p), C00T(H00q,H00t,H00u)
;
_olex2_submission_special_instructions 'No special instructions were received'
_oxdiff_exptl_absorpt_empirical_details
;
Empirical correction (ABSPACK) includes:
- Absorption correction using spherical harmonics
- Frame scaling
;
_oxdiff_exptl_absorpt_empirical_full_max 2.369
_oxdiff_exptl_absorpt_empirical_full_min 0.542

loop_
_space_group_symop_operation_xyz
'x, y, z'
'-x+1/2, -y, z+1/2'
'-x, y+1/2, -z+1/2'
'x+1/2, -y+1/2, -z'

loop_
_atom_site_label
_atom_site_type_symbol
_atom_site_fract_x
_atom_site_fract_y
_atom_site_fract_z
_atom_site_U_iso_or_equiv
_atom_site_adp_type
_atom_site_occupancy
_atom_site_site_symmetry_order
_atom_site_calc_flag
_atom_site_refinement_flags_posn
O001 O 0.2453(2) 0.6537(2) 0.81755(7) 0.0511(5) Uani 1 1 d .
O002 O 0.2303(3) 1.0518(3) 0.65318(9) 0.0665(6) Uani 1 1 d .
O003 O 0.2041(3) 0.3217(3) 0.50406(9) 0.0625(6) Uani 1 1 d .
O004 O 0.1205(4) 1.1041(3) 0.73944(10) 0.0690(7) Uani 1 1 d .
O5 O 0.2486(4) 0.1265(3) 0.98121(10) 0.0834(8) Uani 1 1 d .
C10 C 0.3426(3) 0.5072(3) 0.65395(11) 0.0425(5) Uani 1 1 d .
C007 C 0.3133(3) 0.7113(3) 0.72121(11) 0.0439(6) Uani 1 1 d .
C008 C 0.2491(3) 0.7450(3) 0.77320(10) 0.0446(6) Uani 1 1 d .
C009 C 0.1899(3) 0.5133(3) 0.63437(11) 0.0453(6) Uani 1 1 d .
H009 H 0.114998 0.560412 0.655275 0.054 Uiso 1 1 calc R
C00A C 0.2425(4) 0.9375(3) 0.68860(11) 0.0489(6) Uani 1 1 d .
C00B C 0.3861(3) 0.5684(3) 0.71055(11) 0.0462(6) Uani 1 1 d .
H00B H 0.499654 0.578741 0.711949 0.055 Uiso 1 1 calc R
C00C C 0.3104(3) 0.8110(3) 0.67815(11) 0.0479(6) Uani 1 1 d .
H00C H 0.353707 0.791387 0.643345 0.057 Uiso 1 1 calc R
C00D C 0.2575(4) 0.3797(3) 0.55267(11) 0.0487(6) Uani 1 1 d .
C00E C 0.1475(3) 0.4508(3) 0.58454(12) 0.0497(6) Uani 1 1 d .
H00E H 0.044836 0.456265 0.572254 0.060 Uiso 1 1 calc R
C00F C 0.1801(3) 0.8763(3) 0.78338(11) 0.0500(6) Uani 1 1 d .
H00F H 0.137877 0.898529 0.818094 0.060 Uiso 1 1 calc R
C00G C 0.1778(3) 0.9696(3) 0.74006(13) 0.0509(6) Uani 1 1 d .
C00H C 0.3370(4) 0.4678(3) 0.75696(12) 0.0535(7) Uani 1 1 d .
H00A H 0.230041 0.438747 0.750783 0.064 Uiso 1 1 calc R
H00D H 0.402302 0.384885 0.755638 0.064 Uiso 1 1 calc R
C00I C 0.4503(3) 0.4360(4) 0.62166(12) 0.0576(8) Uani 1 1 d .
H00I H 0.553128 0.430561 0.633817 0.069 Uiso 1 1 calc R
C00J C 0.4048(4) 0.4354(4) 0.90914(11) 0.0551(7) Uani 1 1 d .
H00J H 0.480300 0.504435 0.913633 0.066 Uiso 1 1 calc R
C00K C 0.3145(3) 0.4351(4) 0.86127(12) 0.0545(7) Uani 1 1 d .
C00L C 0.4089(4) 0.3720(4) 0.57132(13) 0.0601(8) Uani 1 1 d .
H00L H 0.483442 0.324405 0.550435 0.072 Uiso 1 1 calc R
C00M C 0.3505(3) 0.5351(4) 0.81438(11) 0.0524(7) Uani 1 1 d .
H00M H 0.457373 0.569315 0.819141 0.063 Uiso 1 1 calc R
C00N C 0.2749(4) 0.2331(4) 0.94425(13) 0.0609(8) Uani 1 1 d .
C00O C 0.3856(4) 0.3355(4) 0.95055(12) 0.0602(8) Uani 1 1 d .
H00O H 0.447488 0.337833 0.982493 0.072 Uiso 1 1 calc R
C00P C 0.1395(5) 1.1511(4) 0.68270(16) 0.0646(8) Uani 1 1 d .
C00Q C 0.3165(5) 0.2616(6) 0.46746(15) 0.0798(12) Uani 1 1 d .
H00K H 0.266993 0.235365 0.432987 0.120 Uiso 1 1 calc GR
H00N H 0.361173 0.180113 0.484690 0.120 Uiso 1 1 calc GR
H00P H 0.397065 0.328870 0.459990 0.120 Uiso 1 1 calc GR
C00R C 0.2009(5) 0.3331(6) 0.85616(15) 0.0805(12) Uani 1 1 d .
H00R H 0.136770 0.332513 0.824790 0.097 Uiso 1 1 calc R
C00S C 0.1813(5) 0.2320(6) 0.89691(17) 0.0849(13) Uani 1 1 d .
H00S H 0.105299 0.163306 0.892633 0.102 Uiso 1 1 calc R
C00T C 0.3472(7) 0.1179(6) 1.02867(16) 0.0966(15) Uani 1 1 d .
H00Q H 0.453620 0.109735 1.016685 0.145 Uiso 1 1 calc GR
H00T H 0.319429 0.037251 1.050523 0.145 Uiso 1 1 calc GR
H00U H 0.335353 0.200935 1.050961 0.145 Uiso 1 1 calc GR
H00G H 0.199(5) 1.230(5) 0.6825(17) 0.066(11) Uiso 1 1 d .
H00H H 0.031(5) 1.152(5) 0.6645(17) 0.077(12) Uiso 1 1 d .

loop_
_atom_site_aniso_label
_atom_site_aniso_U_11
_atom_site_aniso_U_22
_atom_site_aniso_U_33
_atom_site_aniso_U_23
_atom_site_aniso_U_13
_atom_site_aniso_U_12
O001 0.0547(10) 0.0544(12) 0.0443(8) 0.0001(8) 0.0014(8) 0.0059(10)
O002 0.0889(16) 0.0485(12) 0.0622(11) 0.0064(10) 0.0030(11) 0.0074(13)
O003 0.0586(11) 0.0738(14) 0.0553(10) -0.0222(11) -0.0032(9) 0.0048(12)
O004 0.0878(17) 0.0486(13) 0.0706(13) -0.0068(10) -0.0020(13) 0.0179(12)
O5 0.100(2) 0.0835(18) 0.0662(13) 0.0227(13) 0.0066(14) -0.0156(18)
C10 0.0447(12) 0.0384(13) 0.0445(11) 0.0007(10) 0.0015(10) 0.0031(11)
C007 0.0386(11) 0.0474(15) 0.0457(12) -0.0047(11) -0.0052(10) -0.0019(11)
C008 0.0420(12) 0.0474(14) 0.0445(12) -0.0038(10) -0.0031(10) -0.0008(12)
C009 0.0441(12) 0.0414(14) 0.0505(12) -0.0038(11) 0.0025(11) 0.0049(11)
C00A 0.0497(13) 0.0427(14) 0.0544(13) 0.0001(12) -0.0048(11) -0.0056(13)
C00B 0.0409(12) 0.0493(15) 0.0483(12) -0.0031(11) -0.0030(10) 0.0053(12)
C00C 0.0490(13) 0.0474(15) 0.0473(12) -0.0031(11) 0.0012(11) -0.0044(13)
C00D 0.0535(14) 0.0466(14) 0.0459(12) -0.0042(11) 0.0000(11) 0.0042(13)
C00E 0.0437(12) 0.0482(16) 0.0574(14) -0.0057(12) -0.0034(11) 0.0042(13)
C00F 0.0493(13) 0.0514(16) 0.0494(12) -0.0092(12) 0.0016(11) 0.0020(13)
C00G 0.0502(14) 0.0403(15) 0.0623(14) -0.0071(12) -0.0054(12) -0.0001(12)
C00H 0.0610(16) 0.0494(17) 0.0501(13) 0.0013(12) -0.0020(12) 0.0114(15)
C00I 0.0442(13) 0.073(2) 0.0554(14) -0.0077(15) -0.0043(11) 0.0117(15)
C00J 0.0613(16) 0.0559(17) 0.0482(13) -0.0053(12) 0.0006(12) -0.0030(16)
C00K 0.0513(14) 0.0602(18) 0.0520(14) 0.0034(13) 0.0036(12) 0.0073(15)
C00L 0.0513(15) 0.074(2) 0.0553(14) -0.0163(15) 0.0041(12) 0.0155(16)
C00M 0.0474(13) 0.0605(18) 0.0494(13) 0.0039(13) -0.0046(11) 0.0050(14)
C00N 0.0659(18) 0.066(2) 0.0505(14) 0.0081(14) 0.0071(13) -0.0006(17)
C00O 0.0662(18) 0.069(2) 0.0452(13) -0.0019(14) 0.0015(12) 0.0035(17)
C00P 0.0691(19) 0.0436(17) 0.081(2) 0.0041(16) 0.0020(17) 0.0037(17)
C00Q 0.068(2) 0.107(3) 0.0643(19) -0.036(2) 0.0012(17) 0.006(2)
C00R 0.069(2) 0.106(3) 0.0660(19) 0.021(2) -0.0175(16) -0.022(2)
C00S 0.082(2) 0.100(3) 0.073(2) 0.019(2) -0.0100(19) -0.038(3)
C00T 0.131(4) 0.098(3) 0.0607(19) 0.027(2) 0.004(2) 0.006(3)

loop_
_atom_type_symbol
_atom_type_description
_atom_type_scat_dispersion_real
_atom_type_scat_dispersion_imag
_atom_type_scat_source
C C 0.0181 0.0091 'International Tables Vol C Tables 4.2.6.8 and 6.1.1.4'
H H 0.0000 0.0000 'International Tables Vol C Tables 4.2.6.8 and 6.1.1.4'
O O 0.0492 0.0322 'International Tables Vol C Tables 4.2.6.8 and 6.1.1.4'

loop_
_geom_angle_atom_site_label_1
_geom_angle_atom_site_label_2
_geom_angle_atom_site_label_3
_geom_angle
C008 O001 C00M 116.1(2)
C00A O002 C00P 105.3(2)
C00D O003 C00Q 117.3(3)
C00G O004 C00P 105.1(2)
C00N O5 C00T 117.5(4)
C009 C10 C00B 120.9(2)
C00I C10 C009 117.5(2)
C00I C10 C00B 121.5(2)
C008 C007 C00B 121.1(3)
C008 C007 C00C 119.4(3)
C00C C007 C00B 119.5(2)
O001 C008 C007 123.4(3)
O001 C008 C00F 114.9(2)
C007 C008 C00F 121.6(3)
C10 C009 H009 119.3
C00E C009 C10 121.3(3)
C00E C009 H009 119.3
C00C C00A O002 128.2(3)
C00C C00A C00G 122.0(3)
C00G C00A O002 109.8(3)
C10 C00B C007 113.1(2)
C10 C00B H00B 108.2
C10 C00B C00H 109.7(2)
C007 C00B H00B 108.2
C007 C00B C00H 109.2(2)
C00H C00B H00B 108.2
C007 C00C H00C 120.9
C00A C00C C007 118.3(3)
C00A C00C H00C 120.9
O003 C00D C00E 115.9(3)
O003 C00D C00L 124.8(3)
C00L C00D C00E 119.3(3)
C009 C00E C00D 120.3(3)
C009 C00E H00E 119.8
C00D C00E H00E 119.8
C008 C00F H00F 121.4
C00G C00F C008 117.1(2)
C00G C00F H00F 121.4
O004 C00G C00A 109.9(3)
C00F C00G O004 128.5(3)
C00F C00G C00A 121.6(3)
C00B C00H H00A 109.3
C00B C00H H00D 109.3
H00A C00H H00D 107.9
C00M C00H C00B 111.7(3)
C00M C00H H00A 109.3
C00M C00H H00D 109.3
C10 C00I H00I 119.1
C10 C00I C00L 121.7(3)
C00L C00I H00I 119.1
C00K C00J H00J 119.2
C00K C00J C00O 121.6(3)
C00O C00J H00J 119.2
C00J C00K C00M 120.0(3)
C00J C00K C00R 118.0(3)
C00R C00K C00M 121.7(3)
C00D C00L C00I 119.8(3)
C00D C00L H00L 120.1
C00I C00L H00L 120.1
O001 C00M C00H 109.3(2)
O001 C00M C00K 109.2(2)
O001 C00M H00M 108.5
C00H C00M H00M 108.5
C00K C00M C00H 112.9(3)
C00K C00M H00M 108.5
O5 C00N C00O 125.1(3)
O5 C00N C00S 115.2(3)
C00O C00N C00S 119.7(3)
C00J C00O H00O 120.2
C00N C00O C00J 119.6(3)
C00N C00O H00O 120.2
O002 C00P O004 108.9(3)
O002 C00P H00G 104(3)
O002 C00P H00H 107(3)
O004 C00P H00G 109(3)
O004 C00P H00H 107(2)
H00G C00P H00H 120(4)
O003 C00Q H00K 109.5
O003 C00Q H00N 109.5
O003 C00Q H00P 109.5
H00K C00Q H00N 109.5
H00K C00Q H00P 109.5
H00N C00Q H00P 109.5
C00K C00R H00R 119.5
C00S C00R C00K 121.0(3)
C00S C00R H00R 119.5
C00N C00S H00S 120.0
C00R C00S C00N 119.9(4)
C00R C00S H00S 120.0
O5 C00T H00Q 109.5
O5 C00T H00T 109.5
O5 C00T H00U 109.5
H00Q C00T H00T 109.5
H00Q C00T H00U 109.5
H00T C00T H00U 109.5

loop_
_geom_bond_atom_site_label_1
_geom_bond_atom_site_label_2
_geom_bond_distance
O001 C008 1.372(3)
O001 C00M 1.449(4)
O002 C00A 1.385(4)
O002 C00P 1.414(5)
O003 C00D 1.366(3)
O003 C00Q 1.422(4)
O004 C00G 1.374(4)
O004 C00P 1.437(5)
O5 C00N 1.366(4)
O5 C00T 1.417(6)
C10 C009 1.392(4)
C10 C00B 1.520(4)
C10 C00I 1.382(4)
C007 C008 1.396(4)
C007 C00B 1.521(4)
C007 C00C 1.401(4)
C008 C00F 1.407(4)
C009 H009 0.9300
C009 C00E 1.381(4)
C00A C00C 1.363(4)
C00A C00G 1.384(4)
C00B H00B 0.9800
C00B C00H 1.526(4)
C00C H00C 0.9300
C00D C00E 1.390(4)
C00D C00L 1.375(5)
C00E H00E 0.9300
C00F H00F 0.9300
C00F C00G 1.366(5)
C00H H00A 0.9700
C00H H00D 0.9700
C00H C00M 1.519(4)
C00I H00I 0.9300
C00I C00L 1.395(4)
C00J H00J 0.9300
C00J C00K 1.381(4)
C00J C00O 1.384(5)
C00K C00M 1.504(4)
C00K C00R 1.383(5)
C00L H00L 0.9300
C00M H00M 0.9800
C00N C00O 1.371(5)
C00N C00S 1.388(5)
C00O H00O 0.9300
C00P H00G 0.91(4)
C00P H00H 1.03(4)
C00Q H00K 0.9600
C00Q H00N 0.9600
C00Q H00P 0.9600
C00R H00R 0.9300
C00R C00S 1.381(6)
C00S H00S 0.9300
C00T H00Q 0.9600
C00T H00T 0.9600
C00T H00U 0.9600
